data_4343381
loop_
_publ_author_name
'Delacotte, Charl\`ene'
'P\'erez, Olivier'
'Pautrat, Alain'
'Berthebaud, David'
'H\'ebert, Sylvie'
'Suard, Emmanuelle'
'Pelloquin, Denis'
'Maignan, Antoine'

_publ_section_title
;
 Magnetodielectric Effect in Crystals of the Noncentrosymmetric CaOFeS at
 Low Temperature.
;
_journal_issue 13
_journal_name_full 'Inorganic chemistry'
_journal_page_first 6560
_journal_page_last 6565
_journal_paper_doi 10.1021/acs.inorgchem.5b00879
_journal_volume 54
_journal_year 2015
_chemical_absolute_configuration ad
_chemical_formula_sum 'Ca Fe O S'
_chemical_formula_weight 144
_chemical_name_systematic
;
 ?
;
_space_group_crystal_system hexagonal
_space_group_IT_number 186
_space_group_name_Hall 'P 6c -2c'
_space_group_name_H-M_alt 'P 63 m c'
_symmetry_Int_Tables_number 186
_symmetry_space_group_name_Hall 'P 6c -2c'
_symmetry_space_group_name_H-M 'P 63 m c'
_atom_sites_solution_primary iterative
_audit_creation_date 2014-10-01
_audit_creation_method
;
Olex2 1.2
(compiled 2014.09.19 svn.r3010 for OlexSys, GUI svn.r4874)
;
_cell_angle_alpha 90
_cell_angle_beta 90
_cell_angle_gamma 120
_cell_formula_units_Z 2
_cell_length_a 3.7519(2)
_cell_length_b 3.7519(2)
_cell_length_c 11.3490(10)
_cell_measurement_temperature 293
_cell_volume 138.354(16)
_computing_structure_refinement Jana2006
_computing_structure_solution
;
Superflip (Palatinus & Chapuis, 2007;Palatinus & van der Lee, 2008;
Palatinus et al., 2012)
;
_diffrn_ambient_temperature 293
_diffrn_detector 'Bruker APEX2 area detector'
_diffrn_detector_area_resol_mean 7.9
_diffrn_detector_type 'CCD area detector'
_diffrn_measured_fraction_theta_full 1
_diffrn_measured_fraction_theta_max 1
_diffrn_measurement_device 'four-circle diffractometer'
_diffrn_measurement_device_type 'Bruker-Nonius APEX2 CCD area detector'
_diffrn_measurement_method '\w and \f scans'
_diffrn_radiation_monochromator 'mirror optics'
_diffrn_radiation_probe x-ray
_diffrn_radiation_type 'Mo K\a'
_diffrn_radiation_wavelength 0.71073
_diffrn_reflns_av_R_equivalents 0.036
_diffrn_reflns_av_unetI/netI 0.0199
_diffrn_reflns_limit_h_max 8
_diffrn_reflns_limit_h_min -6
_diffrn_reflns_limit_k_max 8
_diffrn_reflns_limit_k_min -8
_diffrn_reflns_limit_l_max 25
_diffrn_reflns_limit_l_min -25
_diffrn_reflns_number 8166
_diffrn_reflns_reduction_process 'Bruker Apex2 suite'
_diffrn_reflns_theta_full 52.54
_diffrn_reflns_theta_max 52.54
_diffrn_reflns_theta_min 3.59
_diffrn_source 'microfocus sealed X-ray tube'
_diffrn_source_type 'Incoatec I\ms'
_exptl_absorpt_coefficient_mu 7.726
_exptl_absorpt_correction_T_max 0.7140
_exptl_absorpt_correction_T_min 0.0971
_exptl_absorpt_correction_type multi-scan
_exptl_absorpt_process_details
;
SADABS-2012/1 (Bruker,2012) was used for absorption correction.
wR2(int) was 0.1044 before and 0.0548 after correction.
The Ratio of minimum to maximum transmission is 0.1360.
The \l/2 correction factor is 0.0015.
;
_exptl_crystal_density_diffrn 3.4563
_exptl_crystal_description plate
_exptl_crystal_F_000 140
_exptl_crystal_size_max 0.430
_exptl_crystal_size_mid 0.330
_exptl_crystal_size_min 0.016
_refine_diff_density_max 0.44
_refine_diff_density_min -0.48
_refine_ls_abs_structure_details
;
  331 of Friedel pairs used in the refinement
;
_refine_ls_abs_structure_Flack 0.02(6)
_refine_ls_extinction_coef 1100(400)
_refine_ls_extinction_method 'B-C type 1 Gaussian isotropic (Becker & Coppens, 1974)'
_refine_ls_goodness_of_fit_gt 1.50
_refine_ls_goodness_of_fit_ref 1.72
_refine_ls_hydrogen_treatment undef
_refine_ls_number_constraints 1
_refine_ls_number_parameters 15
_refine_ls_number_reflns 689
_refine_ls_number_restraints 0
_refine_ls_R_factor_all 0.0289
_refine_ls_R_factor_gt 0.0258
_refine_ls_shift/su_max 0.0001
_refine_ls_shift/su_mean 0.0000
_refine_ls_structure_factor_coef F
_refine_ls_weighting_details w=1/(\s^2^(F)+0.0035999999F^2^)
_refine_ls_weighting_scheme sigma
_refine_ls_wR_factor_gt 0.0918
_refine_ls_wR_factor_ref 0.1096
_reflns_number_gt 635
_reflns_number_total 689
_reflns_threshold_expression I>3\s(I)
_cod_data_source_file ic5b00879_si_001.cif
_cod_data_source_block I
_cod_depositor_comments 'Adding full bibliography for 4343381.cif.'
_cod_original_formula_sum 'Ca1 Fe1 O1 S1'
_cod_database_code 4343381
_olex2_refinement_description
;
;
_olex2_submission_special_instructions 'No special instructions were received'

loop_
_space_group_symop_id
_space_group_symop_operation_xyz
1 x,y,z
2 -y,x-y,z
3 -x+y,-x,z
4 -x,-y,z+1/2
5 y,-x+y,z+1/2
6 x-y,x,z+1/2
7 -y,-x,z
8 -x+y,y,z
9 x,x-y,z
10 y,x,z+1/2
11 x-y,-y,z+1/2
12 -x,-x+y,z+1/2

loop_
_atom_site_label
_atom_site_type_symbol
_atom_site_fract_x
_atom_site_fract_y
_atom_site_fract_z
_atom_site_adp_type
_atom_site_U_iso_or_equiv
_atom_site_site_symmetry_multiplicity
_atom_site_occupancy
_atom_site_calc_flag
_atom_site_refinement_flags_posn
_atom_site_refinement_flags_adp
_atom_site_refinement_flags_occupancy
Fe1 Fe 0 0 0.44016(8) Uani 0.01151(17) 2 1 d S T P
Ca1 Ca -0.666667 0.666667 0.70707(10) Uani 0.00909(17) 2 1 d S T P
S1 S -0.333333 0.333333 0.52821(12) Uani 0.0094(3) 2 1 d S T P
O1 O 0 0 0.2756(4) Uani 0.0089(7) 2 1 d S T P

loop_
_atom_site_aniso_label
_atom_site_aniso_type_symbol
_atom_site_aniso_U_11
_atom_site_aniso_U_22
_atom_site_aniso_U_33
_atom_site_aniso_U_12
_atom_site_aniso_U_13
_atom_site_aniso_U_23
Fe1 Fe 0.0137(2) 0.0137(2) 0.0072(3) 0.00684(11) 0 0
Ca1 Ca 0.0071(2) 0.0071(2) 0.0131(3) 0.00355(10) 0 0
S1 S 0.0082(4) 0.0082(4) 0.0120(5) 0.00408(18) 0 0
O1 O 0.0099(8) 0.0099(8) 0.0070(16) 0.0049(4) 0 0

loop_
_atom_type_symbol
_atom_type_scat_dispersion_real
_atom_type_scat_dispersion_imag
_atom_type_scat_source
Ca 0.2262 0.3064 'International Tables Vol C tables 4.2.6.8 and 6.1.1.1'
Fe 0.3463 0.8444 'International Tables Vol C tables 4.2.6.8 and 6.1.1.1'
O 0.0106 0.0060 'International Tables Vol C tables 4.2.6.8 and 6.1.1.1'
S 0.1246 0.1234 'International Tables Vol C tables 4.2.6.8 and 6.1.1.1'

loop_
_geom_angle_atom_site_label_1
_geom_angle_atom_site_label_2
_geom_angle_atom_site_label_3
_geom_angle_site_symmetry_1
_geom_angle_site_symmetry_3
_geom_angle
S1 Fe1 S1 1_545 . 103.70(3)
S1 Fe1 S1 1_545 1_655 103.70(3)
S1 Fe1 O1 1_545 . 114.76(4)
S1 Fe1 S1 . 1_655 103.70(3)
S1 Fe1 O1 . . 114.76(4)
S1 Fe1 O1 1_655 . 114.76(4)
Ca1 Ca1 Ca1 1_445 1_455 60.000(4)
Ca1 Ca1 Ca1 1_445 1_545 60.000(4)
Ca1 Ca1 Ca1 1_445 1_565 120.000(4)
Ca1 Ca1 Ca1 1_445 1_655 120.000(4)
Ca1 Ca1 Ca1 1_445 1_665 180.0(5)
Ca1 Ca1 S1 1_445 1_455 50.81(2)
Ca1 Ca1 S1 1_445 . 90.000(17)
Ca1 Ca1 S1 1_445 1_565 129.19(3)
Ca1 Ca1 O1 1_445 4_455 35.40(5)
Ca1 Ca1 O1 1_445 4_465 90.000(10)
Ca1 Ca1 O1 1_445 4_565 144.60(6)
Ca1 Ca1 Ca1 1_455 1_545 120.000(4)
Ca1 Ca1 Ca1 1_455 1_565 60.000(4)
Ca1 Ca1 Ca1 1_455 1_655 180.0(5)
Ca1 Ca1 Ca1 1_455 1_665 120.000(4)
Ca1 Ca1 S1 1_455 1_455 50.81(2)
Ca1 Ca1 S1 1_455 . 129.19(3)
Ca1 Ca1 S1 1_455 1_565 90.000(17)
Ca1 Ca1 O1 1_455 4_455 90.000(9)
Ca1 Ca1 O1 1_455 4_465 35.40(5)
Ca1 Ca1 O1 1_455 4_565 144.60(6)
Ca1 Ca1 Ca1 1_545 1_565 180.0(5)
Ca1 Ca1 Ca1 1_545 1_655 60.000(4)
Ca1 Ca1 Ca1 1_545 1_665 120.000(4)
Ca1 Ca1 S1 1_545 1_455 90.000(17)
Ca1 Ca1 S1 1_545 . 50.81(2)
Ca1 Ca1 S1 1_545 1_565 129.19(3)
Ca1 Ca1 O1 1_545 4_455 35.40(5)
Ca1 Ca1 O1 1_545 4_465 144.60(6)
Ca1 Ca1 O1 1_545 4_565 90.000(9)
Ca1 Ca1 Ca1 1_565 1_655 120.000(4)
Ca1 Ca1 Ca1 1_565 1_665 60.000(4)
Ca1 Ca1 S1 1_565 1_455 90.000(17)
Ca1 Ca1 S1 1_565 . 129.19(3)
Ca1 Ca1 S1 1_565 1_565 50.81(2)
Ca1 Ca1 O1 1_565 4_455 144.60(6)
Ca1 Ca1 O1 1_565 4_465 35.40(5)
Ca1 Ca1 O1 1_565 4_565 90.000(9)
Ca1 Ca1 Ca1 1_655 1_665 60.000(4)
Ca1 Ca1 S1 1_655 1_455 129.19(3)
Ca1 Ca1 S1 1_655 . 50.81(2)
Ca1 Ca1 S1 1_655 1_565 90.000(17)
Ca1 Ca1 O1 1_655 4_455 90.000(9)
Ca1 Ca1 O1 1_655 4_465 144.60(6)
Ca1 Ca1 O1 1_655 4_565 35.40(5)
Ca1 Ca1 S1 1_665 1_455 129.19(3)
Ca1 Ca1 S1 1_665 . 90.000(17)
Ca1 Ca1 S1 1_665 1_565 50.81(2)
Ca1 Ca1 O1 1_665 4_455 144.60(6)
Ca1 Ca1 O1 1_665 4_465 90.000(10)
Ca1 Ca1 O1 1_665 4_565 35.40(5)
S1 Ca1 S1 1_455 . 78.38(3)
S1 Ca1 S1 1_455 1_565 78.38(3)
S1 Ca1 O1 1_455 4_455 83.54(8)
S1 Ca1 O1 1_455 4_465 83.54(8)
S1 Ca1 O1 1_455 4_565 156.60(11)
S1 Ca1 S1 . 1_565 78.38(3)
S1 Ca1 O1 . 4_455 83.54(8)
S1 Ca1 O1 . 4_465 156.60(11)
S1 Ca1 O1 . 4_565 83.54(8)
S1 Ca1 O1 1_565 4_455 156.60(11)
S1 Ca1 O1 1_565 4_465 83.54(8)
S1 Ca1 O1 1_565 4_565 83.54(8)
O1 Ca1 O1 4_455 4_465 109.20(8)
O1 Ca1 O1 4_455 4_565 109.20(8)
O1 Ca1 O1 4_465 4_565 109.20(8)
Fe1 S1 Fe1 1_455 . 103.70(4)
Fe1 S1 Fe1 1_455 1_565 103.70(4)
Fe1 S1 Ca1 1_455 1_545 87.43(2)
Fe1 S1 Ca1 1_455 . 87.43(2)
Fe1 S1 Ca1 1_455 1_655 161.62(5)
Fe1 S1 Fe1 . 1_565 103.70(4)
Fe1 S1 Ca1 . 1_545 87.43(2)
Fe1 S1 Ca1 . . 161.62(5)
Fe1 S1 Ca1 . 1_655 87.43(2)
Fe1 S1 Ca1 1_565 1_545 161.62(5)
Fe1 S1 Ca1 1_565 . 87.43(2)
Fe1 S1 Ca1 1_565 1_655 87.43(2)
Ca1 S1 Ca1 1_545 . 78.38(3)
Ca1 S1 Ca1 1_545 1_655 78.38(3)
Ca1 S1 Ca1 . 1_655 78.38(3)
Fe1 O1 Ca1 . 4_454 109.74(11)
Fe1 O1 Ca1 . 4_464 109.74(11)
Fe1 O1 Ca1 . 4_564 109.74(11)
Ca1 O1 Ca1 4_454 4_464 109.20(11)
Ca1 O1 Ca1 4_454 4_564 109.20(11)
Ca1 O1 Ca1 4_464 4_564 109.20(11)

loop_
_geom_bond_atom_site_label_1
_geom_bond_atom_site_label_2
_geom_bond_site_symmetry_2
_geom_bond_distance
Fe1 S1 1_545 2.3855(7)
Fe1 S1 . 2.3855(7)
Fe1 S1 1_655 2.3855(7)
Fe1 O1 . 1.868(5)
Ca1 S1 1_455 2.9686(12)
Ca1 S1 . 2.9686(12)
Ca1 S1 1_565 2.9686(12)
Ca1 O1 4_455 2.3014(16)
Ca1 O1 4_465 2.3014(16)
Ca1 O1 4_565 2.3014(16)

loop_
_jana_cell_twin_matrix_id
_jana_cell_twin_volume_fraction
_jana_cell_twin_matrix_1_1
_jana_cell_twin_matrix_1_2
_jana_cell_twin_matrix_1_3
_jana_cell_twin_matrix_2_1
_jana_cell_twin_matrix_2_2
_jana_cell_twin_matrix_2_3
_jana_cell_twin_matrix_3_1
_jana_cell_twin_matrix_3_2
_jana_cell_twin_matrix_3_3
1 0.98(6) 1 0 0 0 1 0 0 0 1
2 0.02(6) -1 0 0 0 -1 0 0 0 -1
